data_7116821
loop_
_publ_author_name
'Cong Ma'
'Jianying Zhang'
'Jianfeng Li'
'Chunming Cui'

_publ_section_title
;
 Multiple C-H borylation of phenylhydrazones to boron-nitrogen analogues
 of benzopentalene
;
_journal_name_full Chem.Commun.
_journal_page_first 5732
_journal_paper_doi 10.1039/C5cc00471C
_journal_volume 51
_journal_year 2015
_chemical_formula_sum 'C28 H25 B N2'
_chemical_formula_weight 400.31
_chemical_name_systematic
; 
 ? 
;
_space_group_IT_number 33
_symmetry_cell_setting orthorhombic
_symmetry_space_group_name_Hall 'P 2c -2n'
_symmetry_space_group_name_H-M 'P n a 21'
_atom_sites_solution_hydrogens geom
_atom_sites_solution_primary direct
_atom_sites_solution_secondary difmap
_audit_creation_method SHELXL-97
_audit_update_record
;
2014-08-11 deposited with the CCDC.
2015-02-19 downloaded from the CCDC.
;
_cell_angle_alpha 90.00
_cell_angle_beta 90.00
_cell_angle_gamma 90.00
_cell_formula_units_Z 4
_cell_length_a 11.268(2)
_cell_length_b 23.152(5)
_cell_length_c 8.5403(17)
_cell_measurement_reflns_used 5956
_cell_measurement_temperature 113(2)
_cell_measurement_theta_max 27.9064
_cell_measurement_theta_min 1.7592
_cell_volume 2228.0(8)
_computing_cell_refinement 'CrystalClear-SM Expert 2.0 r2'
_computing_data_collection 'CrystalClear-SM Expert 2.0 r2 (Rigaku, 2009)'
_computing_data_reduction 'CrystalClear-SM Expert 2.0 r2'
_computing_molecular_graphics 'Bruker SHELXTL'
_computing_publication_material 'Bruker SHELXTL'
_computing_structure_refinement 'SHELXL-97 (Sheldrick, 1997)'
_computing_structure_solution 'SHELXS-97 (Sheldrick, 1990)'
_diffrn_ambient_temperature 113(2)
_diffrn_detector_area_resol_mean 14.6
_diffrn_measured_fraction_theta_full 0.996
_diffrn_measured_fraction_theta_max 0.996
_diffrn_measurement_device_type 'Rigaku Saturn 724CCD camera'
_diffrn_measurement_method \w
_diffrn_radiation_monochromator Multilayer
_diffrn_radiation_source 'Rotating Anode'
_diffrn_radiation_type MoK\a
_diffrn_radiation_wavelength 0.71073
_diffrn_reflns_av_R_equivalents 0.0489
_diffrn_reflns_av_sigmaI/netI 0.0460
_diffrn_reflns_limit_h_max 14
_diffrn_reflns_limit_h_min -14
_diffrn_reflns_limit_k_max 28
_diffrn_reflns_limit_k_min -30
_diffrn_reflns_limit_l_max 10
_diffrn_reflns_limit_l_min -11
_diffrn_reflns_number 21697
_diffrn_reflns_theta_full 27.93
_diffrn_reflns_theta_max 27.93
_diffrn_reflns_theta_min 1.76
_diffrn_standards_decay_% 0
_diffrn_standards_interval_count 0
_diffrn_standards_interval_time 0
_diffrn_standards_number 0
_exptl_absorpt_coefficient_mu 0.069
_exptl_absorpt_correction_T_max 0.9877
_exptl_absorpt_correction_T_min 0.9850
_exptl_absorpt_correction_type multi-scan
_exptl_absorpt_process_details crystalclear
_exptl_crystal_colour Colorless
_exptl_crystal_density_diffrn 1.193
_exptl_crystal_density_method 'not measured'
_exptl_crystal_description Prism
_exptl_crystal_F_000 848
_exptl_crystal_size_max 0.22
_exptl_crystal_size_mid 0.20
_exptl_crystal_size_min 0.18
_refine_diff_density_max 0.178
_refine_diff_density_min -0.191
_refine_diff_density_rms 0.056
_refine_ls_abs_structure_details 'Flack H D (1983), Acta Cryst. A39, 876-881'
_refine_ls_abs_structure_Flack 2(3)
_refine_ls_extinction_coef 0.064(4)
_refine_ls_extinction_expression Fc^*^=kFc[1+0.001xFc^2^\l^3^/sin(2\q)]^-1/4^
_refine_ls_extinction_method SHELXL
_refine_ls_goodness_of_fit_ref 1.047
_refine_ls_hydrogen_treatment constr
_refine_ls_matrix_type full
_refine_ls_number_parameters 283
_refine_ls_number_reflns 5148
_refine_ls_number_restraints 1
_refine_ls_restrained_S_all 1.047
_refine_ls_R_factor_all 0.0598
_refine_ls_R_factor_gt 0.0503
_refine_ls_shift/su_max 0.000
_refine_ls_shift/su_mean 0.000
_refine_ls_structure_factor_coef Fsqd
_refine_ls_weighting_details 'calc w=1/[\s^2^(Fo^2^)+(0.0768P)^2^+0.0000P] where P=(Fo^2^+2Fc^2^)/3'
_refine_ls_weighting_scheme calc
_refine_ls_wR_factor_gt 0.1239
_refine_ls_wR_factor_ref 0.1316
_reflns_number_gt 4401
_reflns_number_total 5148
_reflns_threshold_expression >2sigma(I)
_cod_data_source_file c5cc00471c21.cif
_cod_data_source_block 1
_cod_original_sg_symbol_H-M Pna2(1)
_cod_database_code 7116821

loop_
_symmetry_equiv_pos_as_xyz
'x, y, z'
'-x, -y, z+1/2'
'x+1/2, -y+1/2, z'
'-x+1/2, y+1/2, z+1/2'

loop_
_atom_site_label
_atom_site_type_symbol
_atom_site_fract_x
_atom_site_fract_y
_atom_site_fract_z
_atom_site_U_iso_or_equiv
_atom_site_adp_type
_atom_site_occupancy
_atom_site_symmetry_multiplicity
_atom_site_calc_flag
_atom_site_refinement_flags
C1 C 0.32207(14) 0.71948(7) 0.1989(2) 0.0333(4) Uani 1 1 d .
N1 N 0.17891(11) 0.62469(6) 0.4685(2) 0.0359(3) Uani 1 1 d .
N2 N 0.25335(12) 0.58620(6) 0.3808(2) 0.0373(3) Uani 1 1 d .
C2 C 0.33203(14) 0.61694(7) 0.3093(2) 0.0339(4) Uani 1 1 d .
C3 C 0.14987(14) 0.73638(7) 0.5279(2) 0.0348(4) Uani 1 1 d .
C4 C 0.32530(14) 0.68111(7) 0.3413(2) 0.0327(4) Uani 1 1 d .
H4 H 0.3961 0.6921 0.4053 0.039 Uiso 1 1 calc R
C5 C 0.04321(15) 0.73407(7) 0.6125(2) 0.0378(4) Uani 1 1 d .
H5 H 0.0039 0.6980 0.6239 0.045 Uiso 1 1 calc R
C6 C 0.42257(15) 0.58844(7) 0.2115(2) 0.0350(4) Uani 1 1 d .
C7 C 0.04878(15) 0.83618(8) 0.6636(3) 0.0423(5) Uani 1 1 d .
H7 H 0.0154 0.8697 0.7101 0.051 Uiso 1 1 calc R
C8 C 0.53143(15) 0.61497(8) 0.1837(3) 0.0429(5) Uani 1 1 d .
H8 H 0.5461 0.6526 0.2236 0.051 Uiso 1 1 calc R
C9 C 0.20232(16) 0.79108(7) 0.5121(2) 0.0407(4) Uani 1 1 d .
H9 H 0.2738 0.7946 0.4540 0.049 Uiso 1 1 calc R
C10 C 0.41033(15) 0.75997(8) 0.1683(2) 0.0393(4) Uani 1 1 d .
H10 H 0.4775 0.7621 0.2353 0.047 Uiso 1 1 calc R
C11 C 0.40266(16) 0.53373(8) 0.1478(3) 0.0434(5) Uani 1 1 d .
H11 H 0.3282 0.5153 0.1631 0.052 Uiso 1 1 calc R
C12 C -0.00657(15) 0.78299(8) 0.6801(2) 0.0394(4) Uani 1 1 d .
H12 H -0.0785 0.7800 0.7375 0.047 Uiso 1 1 calc R
C13 C 0.59816(17) 0.53242(8) 0.0379(3) 0.0527(5) Uani 1 1 d .
H13 H 0.6580 0.5131 -0.0204 0.063 Uiso 1 1 calc R
C14 C 0.22671(16) 0.71701(8) 0.0968(3) 0.0439(5) Uani 1 1 d .
H14 H 0.1663 0.6890 0.1134 0.053 Uiso 1 1 calc R
C15 C 0.15317(16) 0.83983(8) 0.5786(3) 0.0452(5) Uani 1 1 d .
H15 H 0.1912 0.8762 0.5659 0.054 Uiso 1 1 calc R
C16 C 0.40210(17) 0.79731(8) 0.0414(3) 0.0462(5) Uani 1 1 d .
H16 H 0.4633 0.8247 0.0225 0.055 Uiso 1 1 calc R
C17 C 0.09317(15) 0.59631(7) 0.5659(3) 0.0399(5) Uani 1 1 d .
C18 C 0.61880(17) 0.58679(8) 0.0981(3) 0.0526(6) Uani 1 1 d .
H18 H 0.6932 0.6051 0.0809 0.063 Uiso 1 1 calc R
C19 C -0.01595(16) 0.58016(7) 0.5004(3) 0.0477(5) Uani 1 1 d .
C20 C 0.21757(18) 0.75449(9) -0.0292(3) 0.0531(5) Uani 1 1 d .
H20 H 0.1508 0.7526 -0.0970 0.064 Uiso 1 1 calc R
C21 C 0.30636(18) 0.79478(9) -0.0559(3) 0.0491(5) Uani 1 1 d .
H21 H 0.3005 0.8206 -0.1419 0.059 Uiso 1 1 calc R
C22 C 0.12080(18) 0.58674(8) 0.7226(3) 0.0471(5) Uani 1 1 d .
B1 B 0.21144(17) 0.68286(8) 0.4524(3) 0.0352(4) Uani 1 1 d .
C23 C 0.2399(2) 0.60197(10) 0.7870(3) 0.0607(6) Uani 1 1 d .
H23A H 0.3017 0.5830 0.7247 0.091 Uiso 1 1 calc R
H23B H 0.2454 0.5890 0.8959 0.091 Uiso 1 1 calc R
H23C H 0.2509 0.6439 0.7825 0.091 Uiso 1 1 calc R
C24 C -0.0438(2) 0.59146(9) 0.3319(3) 0.0595(7) Uani 1 1 d .
H24A H -0.1164 0.5707 0.3029 0.089 Uiso 1 1 calc R
H24B H 0.0221 0.5780 0.2666 0.089 Uiso 1 1 calc R
H24C H -0.0555 0.6330 0.3160 0.089 Uiso 1 1 calc R
C25 C 0.48962(18) 0.50635(9) 0.0632(3) 0.0517(5) Uani 1 1 d .
H25 H 0.4749 0.4690 0.0215 0.062 Uiso 1 1 calc R
C26 C -0.09885(18) 0.55424(8) 0.5978(4) 0.0602(7) Uani 1 1 d .
H26 H -0.1727 0.5420 0.5556 0.072 Uiso 1 1 calc R
C27 C 0.0325(2) 0.56205(9) 0.8171(3) 0.0612(6) Uani 1 1 d .
H27 H 0.0472 0.5563 0.9255 0.073 Uiso 1 1 calc R
C28 C -0.0759(2) 0.54601(9) 0.7542(4) 0.0648(8) Uani 1 1 d .
H28 H -0.1347 0.5292 0.8196 0.078 Uiso 1 1 calc R

loop_
_atom_site_aniso_label
_atom_site_aniso_U_11
_atom_site_aniso_U_22
_atom_site_aniso_U_33
_atom_site_aniso_U_23
_atom_site_aniso_U_13
_atom_site_aniso_U_12
C1 0.0349(8) 0.0309(8) 0.0340(9) -0.0034(7) -0.0012(7) 0.0056(6)
N1 0.0369(7) 0.0290(7) 0.0417(9) 0.0005(6) 0.0053(6) 0.0003(5)
N2 0.0379(7) 0.0295(7) 0.0444(9) -0.0018(7) 0.0036(7) 0.0005(6)
C2 0.0337(8) 0.0295(8) 0.0386(10) 0.0009(7) -0.0044(7) -0.0005(6)
C3 0.0360(8) 0.0319(8) 0.0366(10) 0.0026(7) -0.0061(7) 0.0007(6)
C4 0.0337(8) 0.0305(8) 0.0340(10) 0.0012(7) -0.0026(7) -0.0034(6)
C5 0.0386(8) 0.0338(9) 0.0409(11) 0.0045(8) -0.0016(7) -0.0006(7)
C6 0.0360(8) 0.0312(8) 0.0379(10) 0.0014(7) -0.0002(7) 0.0010(6)
C7 0.0427(9) 0.0366(9) 0.0476(12) -0.0048(8) -0.0048(8) 0.0073(7)
C8 0.0401(9) 0.0337(9) 0.0550(13) -0.0016(9) 0.0012(8) -0.0010(7)
C9 0.0386(9) 0.0347(9) 0.0489(12) -0.0003(8) 0.0014(8) -0.0009(7)
C10 0.0418(9) 0.0362(9) 0.0399(11) 0.0053(8) -0.0025(8) -0.0008(7)
C11 0.0442(9) 0.0359(9) 0.0501(12) -0.0040(8) 0.0028(9) -0.0031(7)
C12 0.0388(9) 0.0398(9) 0.0396(11) 0.0044(8) -0.0013(8) 0.0050(7)
C13 0.0545(11) 0.0399(10) 0.0637(15) -0.0007(10) 0.0144(11) 0.0064(8)
C14 0.0382(9) 0.0492(10) 0.0444(12) -0.0001(9) -0.0054(8) 0.0012(8)
C15 0.0437(9) 0.0324(9) 0.0596(14) -0.0023(9) -0.0003(9) -0.0037(7)
C16 0.0532(11) 0.0402(10) 0.0451(12) 0.0057(9) 0.0049(9) 0.0051(8)
C17 0.0377(9) 0.0260(8) 0.0560(13) 0.0051(8) 0.0074(8) 0.0011(6)
C18 0.0427(9) 0.0423(11) 0.0729(17) 0.0026(11) 0.0126(10) -0.0004(8)
C19 0.0391(9) 0.0300(9) 0.0739(16) 0.0047(10) 0.0033(10) 0.0022(7)
C20 0.0519(11) 0.0666(13) 0.0408(12) 0.0028(11) -0.0126(9) 0.0147(10)
C21 0.0574(12) 0.0521(12) 0.0378(12) 0.0058(9) 0.0043(10) 0.0180(9)
C22 0.0585(11) 0.0320(9) 0.0508(13) 0.0058(9) 0.0099(10) 0.0018(8)
B1 0.0368(9) 0.0326(9) 0.0363(11) 0.0015(8) -0.0040(8) -0.0025(8)
C23 0.0804(15) 0.0502(12) 0.0515(14) 0.0052(10) -0.0109(12) -0.0067(11)
C24 0.0545(12) 0.0440(11) 0.0800(19) 0.0108(12) -0.0175(12) -0.0048(9)
C25 0.0594(11) 0.0375(10) 0.0582(15) -0.0098(10) 0.0096(10) -0.0021(8)
C26 0.0423(10) 0.0361(10) 0.102(2) 0.0147(13) 0.0155(12) -0.0001(8)
C27 0.0855(16) 0.0393(11) 0.0589(15) 0.0096(11) 0.0254(13) 0.0050(11)
C28 0.0596(13) 0.0400(11) 0.095(2) 0.0118(12) 0.0356(14) 0.0014(9)

loop_
_atom_type_symbol
_atom_type_description
_atom_type_scat_dispersion_real
_atom_type_scat_dispersion_imag
_atom_type_scat_source
C C 0.0033 0.0016 'International Tables Vol C Tables 4.2.6.8 and 6.1.1.4'
H H 0.0000 0.0000 'International Tables Vol C Tables 4.2.6.8 and 6.1.1.4'
B B 0.0013 0.0007 'International Tables Vol C Tables 4.2.6.8 and 6.1.1.4'
N N 0.0061 0.0033 'International Tables Vol C Tables 4.2.6.8 and 6.1.1.4'

loop_
_geom_angle_atom_site_label_1
_geom_angle_atom_site_label_2
_geom_angle_atom_site_label_3
_geom_angle
C14 C1 C10 117.62(18)
C14 C1 C4 120.18(15)
C10 C1 C4 122.14(16)
B1 N1 C17 132.28(16)
B1 N1 N2 113.12(15)
C17 N1 N2 114.32(13)
C2 N2 N1 107.82(14)
N2 C2 C6 119.78(15)
N2 C2 C4 114.94(15)
C6 C2 C4 125.22(15)
C5 C3 C9 116.38(16)
C5 C3 B1 124.31(15)
C9 C3 B1 119.32(16)
C1 C4 C2 115.77(15)
C1 C4 B1 116.44(14)
C2 C4 B1 99.94(13)
C1 C4 H4 108.0
C2 C4 H4 108.0
B1 C4 H4 108.0
C12 C5 C3 121.91(16)
C12 C5 H5 119.0
C3 C5 H5 119.0
C8 C6 C11 118.37(17)
C8 C6 C2 120.58(16)
C11 C6 C2 121.03(15)
C15 C7 C12 119.29(17)
C15 C7 H7 120.4
C12 C7 H7 120.4
C18 C8 C6 120.47(17)
C18 C8 H8 119.8
C6 C8 H8 119.8
C15 C9 C3 121.98(18)
C15 C9 H9 119.0
C3 C9 H9 119.0
C16 C10 C1 121.22(18)
C16 C10 H10 119.4
C1 C10 H10 119.4
C25 C11 C6 120.62(17)
C25 C11 H11 119.7
C6 C11 H11 119.7
C7 C12 C5 119.99(17)
C7 C12 H12 120.0
C5 C12 H12 120.0
C18 C13 C25 119.35(18)
C18 C13 H13 120.3
C25 C13 H13 120.3
C1 C14 C20 121.38(18)
C1 C14 H14 119.3
C20 C14 H14 119.3
C9 C15 C7 120.44(17)
C9 C15 H15 119.8
C7 C15 H15 119.8
C21 C16 C10 120.10(18)
C21 C16 H16 119.9
C10 C16 H16 119.9
C22 C17 C19 122.51(19)
C22 C17 N1 118.68(17)
C19 C17 N1 118.80(19)
C13 C18 C8 120.34(17)
C13 C18 H18 119.8
C8 C18 H18 119.8
C26 C19 C17 117.8(2)
C26 C19 C24 120.7(2)
C17 C19 C24 121.43(19)
C14 C20 C21 119.65(19)
C14 C20 H20 120.2
C21 C20 H20 120.2
C16 C21 C20 120.01(19)
C16 C21 H21 120.0
C20 C21 H21 120.0
C17 C22 C27 117.4(2)
C17 C22 C23 121.18(19)
C27 C22 C23 121.5(2)
N1 B1 C3 127.31(18)
N1 B1 C4 104.12(15)
C3 B1 C4 128.57(15)
C22 C23 H23A 109.5
C22 C23 H23B 109.5
H23A C23 H23B 109.5
C22 C23 H23C 109.5
H23A C23 H23C 109.5
H23B C23 H23C 109.5
C19 C24 H24A 109.5
C19 C24 H24B 109.5
H24A C24 H24B 109.5
C19 C24 H24C 109.5
H24A C24 H24C 109.5
H24B C24 H24C 109.5
C11 C25 C13 120.83(19)
C11 C25 H25 119.6
C13 C25 H25 119.6
C28 C26 C19 121.1(2)
C28 C26 H26 119.5
C19 C26 H26 119.5
C28 C27 C22 120.8(3)
C28 C27 H27 119.6
C22 C27 H27 119.6
C26 C28 C27 120.4(2)
C26 C28 H28 119.8
C27 C28 H28 119.8

loop_
_geom_bond_atom_site_label_1
_geom_bond_atom_site_label_2
_geom_bond_distance
C1 C14 1.385(3)
C1 C10 1.392(2)
C1 C4 1.506(2)
N1 B1 1.403(2)
N1 C17 1.434(2)
N1 N2 1.435(2)
N2 C2 1.291(2)
C2 C6 1.474(2)
C2 C4 1.513(2)
C3 C5 1.403(2)
C3 C9 1.404(2)
C3 B1 1.560(3)
C4 B1 1.596(3)
C4 H4 1.0000
C5 C12 1.389(3)
C5 H5 0.9500
C6 C8 1.392(2)
C6 C11 1.397(3)
C7 C15 1.385(3)
C7 C12 1.388(3)
C7 H7 0.9500
C8 C18 1.389(3)
C8 H8 0.9500
C9 C15 1.380(3)
C9 H9 0.9500
C10 C16 1.389(3)
C10 H10 0.9500
C11 C25 1.373(3)
C11 H11 0.9500
C12 H12 0.9500
C13 C18 1.379(3)
C13 C25 1.381(3)
C13 H13 0.9500
C14 C20 1.386(3)
C14 H14 0.9500
C15 H15 0.9500
C16 C21 1.363(3)
C16 H16 0.9500
C17 C22 1.392(3)
C17 C19 1.402(3)
C18 H18 0.9500
C19 C26 1.387(3)
C19 C24 1.496(4)
C20 C21 1.387(3)
C20 H20 0.9500
C21 H21 0.9500
C22 C27 1.403(3)
C22 C23 1.493(3)
C23 H23A 0.9800
C23 H23B 0.9800
C23 H23C 0.9800
C24 H24A 0.9800
C24 H24B 0.9800
C24 H24C 0.9800
C25 H25 0.9500
C26 C28 1.374(4)
C26 H26 0.9500
C27 C28 1.385(4)
C27 H27 0.9500
C28 H28 0.9500

loop_
_geom_torsion_atom_site_label_1
_geom_torsion_atom_site_label_2
_geom_torsion_atom_site_label_3
_geom_torsion_atom_site_label_4
_geom_torsion
B1 N1 N2 C2 0.0(2)
C17 N1 N2 C2 -174.70(15)
N1 N2 C2 C6 178.98(15)
N1 N2 C2 C4 1.7(2)
C14 C1 C4 C2 64.6(2)
C10 C1 C4 C2 -118.22(18)
C14 C1 C4 B1 -52.4(2)
C10 C1 C4 B1 124.77(18)
N2 C2 C4 C1 -128.41(17)
C6 C2 C4 C1 54.5(2)
N2 C2 C4 B1 -2.5(2)
C6 C2 C4 B1 -179.59(17)
C9 C3 C5 C12 -1.4(3)
B1 C3 C5 C12 178.69(18)
N2 C2 C6 C8 -154.88(19)
C4 C2 C6 C8 22.1(3)
N2 C2 C6 C11 23.5(3)
C4 C2 C6 C11 -159.52(18)
C11 C6 C8 C18 -1.7(3)
C2 C6 C8 C18 176.8(2)
C5 C3 C9 C15 1.2(3)
B1 C3 C9 C15 -178.87(19)
C14 C1 C10 C16 1.2(3)
C4 C1 C10 C16 -176.09(17)
C8 C6 C11 C25 1.6(3)
C2 C6 C11 C25 -176.8(2)
C15 C7 C12 C5 0.4(3)
C3 C5 C12 C7 0.6(3)
C10 C1 C14 C20 -1.7(3)
C4 C1 C14 C20 175.61(18)
C3 C9 C15 C7 -0.2(3)
C12 C7 C15 C9 -0.6(3)
C1 C10 C16 C21 0.0(3)
B1 N1 C17 C22 -78.1(2)
N2 N1 C17 C22 95.3(2)
B1 N1 C17 C19 100.9(3)
N2 N1 C17 C19 -85.74(19)
C25 C13 C18 C8 0.2(4)
C6 C8 C18 C13 0.8(4)
C22 C17 C19 C26 0.7(3)
N1 C17 C19 C26 -178.22(15)
C22 C17 C19 C24 179.41(19)
N1 C17 C19 C24 0.5(3)
C1 C14 C20 C21 1.1(3)
C10 C16 C21 C20 -0.7(3)
C14 C20 C21 C16 0.1(3)
C19 C17 C22 C27 -2.6(3)
N1 C17 C22 C27 176.25(16)
C19 C17 C22 C23 177.13(18)
N1 C17 C22 C23 -4.0(3)
C17 N1 B1 C3 -7.6(3)
N2 N1 B1 C3 178.95(18)
C17 N1 B1 C4 171.95(18)
N2 N1 B1 C4 -1.5(2)
C5 C3 B1 N1 -6.8(3)
C9 C3 B1 N1 173.29(19)
C5 C3 B1 C4 173.80(18)
C9 C3 B1 C4 -6.1(3)
C1 C4 B1 N1 127.67(16)
C2 C4 B1 N1 2.21(18)
C1 C4 B1 C3 -52.8(3)
C2 C4 B1 C3 -178.27(19)
C6 C11 C25 C13 -0.6(4)
C18 C13 C25 C11 -0.3(4)
C17 C19 C26 C28 1.6(3)
C24 C19 C26 C28 -177.1(2)
C17 C22 C27 C28 2.4(3)
C23 C22 C27 C28 -177.4(2)
C19 C26 C28 C27 -1.9(3)
C22 C27 C28 C26 -0.2(3)
